data_4502221
loop_
_publ_author_name
'G\'andara, Felipe'
'Guti\'errez-Puebla, Enrique'
'Iglesias, Marta'
'Snejko, Natalia'
'Monge, M. \'Angeles'

_publ_section_title
;
 Isolated Hexanuclear Hydroxo Lanthanide Secondary Building Units in a
 Rare-Earth Polymeric Framework Based onp-Sulfonatocalix[4]arene
;
_journal_issue 1
_journal_name_full 'Crystal Growth &amp; Design'
_journal_page_first 128
_journal_paper_doi 10.1021/cg900704x
_journal_volume 10
_journal_year 2010
_chemical_formula_moiety 'C28 H36 Nd3 O28.50 S4'
_chemical_formula_sum 'C28 H36 Nd3 O28.5 S4'
_chemical_formula_weight 1389.53
_chemical_name_systematic
; 
 ? 
;
_space_group_IT_number 87
_symmetry_cell_setting tetragonal
_symmetry_space_group_name_Hall '-I 4'
_symmetry_space_group_name_H-M 'I 4/m'
_atom_sites_solution_hydrogens geom
_atom_sites_solution_primary direct
_atom_sites_solution_secondary difmap
_audit_creation_method SHELXL-97
_cell_angle_alpha 90.00
_cell_angle_beta 90.00
_cell_angle_gamma 90.00
_cell_formula_units_Z 4
_cell_length_a 11.9612(6)
_cell_length_b 11.9612(6)
_cell_length_c 31.373(3)
_cell_measurement_reflns_used 1038
_cell_measurement_temperature 296(2)
_cell_measurement_theta_max 40.27
_cell_measurement_theta_min 2.82
_cell_volume 4488.5(5)
_computing_cell_refinement 'Bruker APEX II'
_computing_data_collection 'Bruker APEX II'
_computing_data_reduction 'Bruker SAINT'
_computing_molecular_graphics 'Bruker SHELXTL'
_computing_publication_material 'Bruker SHELXTL'
_computing_structure_refinement 'SHELXL-97 (Sheldrick, 1997)'
_computing_structure_solution 'SHELXS-97 (Sheldrick, 1990)'
_diffrn_ambient_temperature 296(2)
_diffrn_measured_fraction_theta_full 0.976
_diffrn_measured_fraction_theta_max 0.976
_diffrn_measurement_device_type 'CCD area detector'
_diffrn_measurement_method 'phi and omega scans'
_diffrn_radiation_monochromator graphite
_diffrn_radiation_source 'fine-focus sealed tube'
_diffrn_radiation_type CuK\a
_diffrn_radiation_wavelength 1.54178
_diffrn_reflns_av_R_equivalents 0.2312
_diffrn_reflns_av_sigmaI/netI 0.3424
_diffrn_reflns_limit_h_max 13
_diffrn_reflns_limit_h_min -13
_diffrn_reflns_limit_k_max 12
_diffrn_reflns_limit_k_min -13
_diffrn_reflns_limit_l_max 34
_diffrn_reflns_limit_l_min -27
_diffrn_reflns_number 6704
_diffrn_reflns_theta_full 59.66
_diffrn_reflns_theta_max 59.66
_diffrn_reflns_theta_min 2.82
_exptl_absorpt_coefficient_mu 28.649
_exptl_absorpt_correction_T_max 0.7626
_exptl_absorpt_correction_T_min 0.5981
_exptl_absorpt_correction_type multi-scan
_exptl_absorpt_process_details SADABS
_exptl_crystal_colour colorless
_exptl_crystal_density_diffrn 2.056
_exptl_crystal_density_method 'not measured'
_exptl_crystal_description plate
_exptl_crystal_F_000 2704
_exptl_crystal_size_max 0.02
_exptl_crystal_size_mid 0.02
_exptl_crystal_size_min 0.01
_refine_diff_density_max 1.964
_refine_diff_density_min -1.882
_refine_diff_density_rms 0.277
_refine_ls_extinction_method none
_refine_ls_goodness_of_fit_ref 0.885
_refine_ls_hydrogen_treatment constr
_refine_ls_matrix_type full
_refine_ls_number_parameters 145
_refine_ls_number_reflns 1660
_refine_ls_number_restraints 0
_refine_ls_restrained_S_all 0.885
_refine_ls_R_factor_all 0.2308
_refine_ls_R_factor_gt 0.0991
_refine_ls_shift/su_max 0.000
_refine_ls_shift/su_mean 0.000
_refine_ls_structure_factor_coef Fsqd
_refine_ls_weighting_details 'calc w=1/[\s^2^(Fo^2^)+(0.1199P)^2^+0.0000P] where P=(Fo^2^+2Fc^2^)/3'
_refine_ls_weighting_scheme calc
_refine_ls_wR_factor_gt 0.1983
_refine_ls_wR_factor_ref 0.2359
_reflns_number_gt 626
_reflns_number_total 1660
_reflns_threshold_expression >2sigma(I)
_cod_data_source_file cg900704x_si_001.cif
_cod_data_source_block NdRPF9
_cod_depositor_comments
;
The following automatic conversions were performed:

'_symmetry_cell_setting' value 'Tetragonal' changed to 'tetragonal'
according to /home/saulius/struct/CIF-dictionaries/cif_core.dic
dictionary named 'cif_core.dic' version 2.4.2 from 2011-04-26.

Automatic conversion script
Id: cif_fix_values 1715 2011-07-08 13:25:40Z adriana 
;
_cod_original_cell_volume 4488.5(6)
_cod_original_sg_symbol_H-M I4/m
_cod_original_formula_sum 'C28 H36 Nd3 O28.50 S4'
_cod_database_code 4502221

loop_
_symmetry_equiv_pos_as_xyz
'x, y, z'
'-x, -y, z'
'-y, x, z'
'y, -x, z'
'x+1/2, y+1/2, z+1/2'
'-x+1/2, -y+1/2, z+1/2'
'-y+1/2, x+1/2, z+1/2'
'y+1/2, -x+1/2, z+1/2'
'-x, -y, -z'
'x, y, -z'
'y, -x, -z'
'-y, x, -z'
'-x+1/2, -y+1/2, -z+1/2'
'x+1/2, y+1/2, -z+1/2'
'y+1/2, -x+1/2, -z+1/2'
'-y+1/2, x+1/2, -z+1/2'

loop_
_atom_site_label
_atom_site_type_symbol
_atom_site_fract_x
_atom_site_fract_y
_atom_site_fract_z
_atom_site_U_iso_or_equiv
_atom_site_adp_type
_atom_site_occupancy
_atom_site_symmetry_multiplicity
_atom_site_calc_flag
_atom_site_refinement_flags
Nd1 Nd 1.0000 0.0000 0.41817(8) 0.0420(10) Uani 1 4 d S
Nd2 Nd 1.09900(16) 0.20079(15) 0.5000 0.0446(8) Uani 1 2 d S
S3 S 0.7202(6) 0.0891(6) 0.3847(2) 0.0513(19) Uani 1 1 d .
O5 O 1.1742(10) 0.0581(10) 0.4529(3) 0.032(4) Uani 1 1 d .
C1 C 0.7434(19) 0.2576(19) 0.3282(7) 0.047(5) Uani 1 1 d .
H1 H 0.8127 0.2688 0.3410 0.056 Uiso 1 1 calc R
O6 O 1.302(2) 0.255(2) 0.5000 0.085(8) Uani 1 2 d S
O4 O 0.5678(12) 0.3610(12) 0.2380(5) 0.048(5) Uani 1 1 d .
H3 H 0.5948 0.4239 0.2372 0.073 Uiso 1 1 calc R
O2 O 0.8415(12) 0.0714(11) 0.3749(5) 0.052(5) Uani 1 1 d .
C4 C 0.529(2) 0.2317(19) 0.2924(8) 0.046(7) Uani 1 1 d .
O1 O 1.1503(13) 0.2941(12) 0.5746(5) 0.060(5) Uani 1 1 d .
O3 O 0.6530(13) -0.0124(13) 0.3833(5) 0.064(5) Uani 1 1 d .
C2 C 0.670(2) 0.1781(17) 0.3427(7) 0.042(7) Uani 1 1 d .
C5 C 0.602(2) 0.3073(19) 0.2754(8) 0.047(5) Uani 1 1 d .
C3 C 0.5616(18) 0.1639(18) 0.3272(8) 0.035(6) Uani 1 1 d .
H3A H 0.5128 0.1123 0.3392 0.042 Uiso 1 1 calc R
O11 O 1.0000 0.0000 0.5000 0.066(14) Uani 1 8 d S
C7 C 0.4127(17) 0.2084(18) 0.2745(7) 0.042(6) Uani 1 1 d .
H7A H 0.3911 0.1325 0.2816 0.051 Uiso 1 1 calc R
H7B H 0.4148 0.2145 0.2437 0.051 Uiso 1 1 calc R
C6 C 0.708(2) 0.3223(18) 0.2926(8) 0.041(7) Uani 1 1 d .
O10 O 0.8244(17) 0.4465(14) 0.4341(6) 0.114(8) Uani 1 1 d .
O7 O 1.075(3) 0.404(2) 0.5000 0.142(13) Uani 1 2 d S
H101 H 0.8196 0.4131 0.4626 0.050 Uiso 1 1 d .
H61 H 1.3643 0.2500 0.4766 0.051 Uiso 1 1 d .
H102 H 0.9009 0.4529 0.4181 0.028 Uiso 1 1 d .
H71 H 1.0194 0.4426 0.5198 0.070 Uiso 1 1 d .

loop_
_atom_site_aniso_label
_atom_site_aniso_U_11
_atom_site_aniso_U_22
_atom_site_aniso_U_33
_atom_site_aniso_U_23
_atom_site_aniso_U_13
_atom_site_aniso_U_12
Nd1 0.0347(12) 0.0347(12) 0.057(2) 0.000 0.000 0.000
Nd2 0.0429(14) 0.0400(15) 0.0511(15) 0.000 0.000 -0.0020(10)
S3 0.048(5) 0.050(5) 0.057(5) 0.000(4) -0.002(4) 0.001(4)
O5 0.028(9) 0.063(11) 0.005(7) -0.003(7) -0.009(7) -0.012(7)
C1 0.048(14) 0.022(12) 0.070(15) -0.016(11) -0.018(12) -0.003(10)
O6 0.08(2) 0.10(2) 0.075(19) 0.000 0.000 -0.009(16)
O4 0.032(10) 0.038(11) 0.075(13) 0.026(10) -0.012(9) -0.004(8)
O2 0.041(12) 0.037(10) 0.076(13) 0.001(9) 0.010(9) -0.008(8)
C4 0.032(17) 0.022(16) 0.08(2) -0.001(15) 0.012(16) 0.003(13)
O1 0.062(12) 0.046(12) 0.073(13) 0.001(10) 0.008(11) -0.001(9)
O3 0.062(12) 0.046(12) 0.084(13) -0.003(10) -0.013(10) -0.018(10)
C2 0.06(2) 0.019(15) 0.046(17) -0.010(13) -0.002(15) 0.011(14)
C5 0.048(14) 0.022(12) 0.070(15) -0.016(11) -0.018(12) -0.003(10)
C3 0.014(15) 0.032(16) 0.059(17) 0.001(15) 0.009(14) 0.000(12)
O11 0.038(18) 0.038(18) 0.12(4) 0.000 0.000 0.000
C7 0.038(17) 0.039(17) 0.049(16) -0.010(14) 0.011(14) -0.007(13)
C6 0.040(17) 0.025(15) 0.059(19) -0.010(14) 0.009(15) 0.009(13)
O10 0.17(2) 0.096(17) 0.076(14) 0.031(12) 0.070(14) -0.010(15)
O7 0.23(4) 0.08(2) 0.12(3) 0.000 0.000 0.08(2)

loop_
_atom_type_symbol
_atom_type_description
_atom_type_scat_dispersion_real
_atom_type_scat_dispersion_imag
_atom_type_scat_source
C C 0.0181 0.0091 'International Tables Vol C Tables 4.2.6.8 and 6.1.1.4'
H H 0.0000 0.0000 'International Tables Vol C Tables 4.2.6.8 and 6.1.1.4'
O O 0.0492 0.0322 'International Tables Vol C Tables 4.2.6.8 and 6.1.1.4'
S S 0.3331 0.5567 'International Tables Vol C Tables 4.2.6.8 and 6.1.1.4'
Nd Nd -3.1807 10.9079 'International Tables Vol C Tables 4.2.6.8 and 6.1.1.4'

loop_
_geom_angle_atom_site_label_1
_geom_angle_atom_site_label_2
_geom_angle_atom_site_label_3
_geom_angle
_geom_angle_site_symmetry_1
_geom_angle_site_symmetry_3
O5 Nd1 O5 78.6(2) . 3_645
O5 Nd1 O5 78.6(2) . 4_665
O5 Nd1 O5 127.2(5) 3_645 4_665
O5 Nd1 O5 127.2(5) . 2_755
O5 Nd1 O5 78.6(2) 3_645 2_755
O5 Nd1 O5 78.6(2) 4_665 2_755
O5 Nd1 O2 74.6(4) . 4_665
O5 Nd1 O2 72.1(4) 3_645 4_665
O5 Nd1 O2 142.6(4) 4_665 4_665
O5 Nd1 O2 138.7(4) 2_755 4_665
O5 Nd1 O2 138.7(4) . 3_645
O5 Nd1 O2 142.6(4) 3_645 3_645
O5 Nd1 O2 72.1(4) 4_665 3_645
O5 Nd1 O2 74.6(4) 2_755 3_645
O2 Nd1 O2 113.7(7) 4_665 3_645
O5 Nd1 O2 142.6(4) . .
O5 Nd1 O2 74.6(4) 3_645 .
O5 Nd1 O2 138.7(4) 4_665 .
O5 Nd1 O2 72.1(4) 2_755 .
O2 Nd1 O2 72.6(3) 4_665 .
O2 Nd1 O2 72.6(3) 3_645 .
O5 Nd1 O2 72.1(4) . 2_755
O5 Nd1 O2 138.7(4) 3_645 2_755
O5 Nd1 O2 74.6(4) 4_665 2_755
O5 Nd1 O2 142.6(4) 2_755 2_755
O2 Nd1 O2 72.6(3) 4_665 2_755
O2 Nd1 O2 72.6(3) 3_645 2_755
O2 Nd1 O2 113.7(7) . 2_755
O5 Nd1 O11 63.6(3) . .
O5 Nd1 O11 63.6(3) 3_645 .
O5 Nd1 O11 63.6(3) 4_665 .
O5 Nd1 O11 63.6(3) 2_755 .
O2 Nd1 O11 123.2(3) 4_665 .
O2 Nd1 O11 123.2(3) 3_645 .
O2 Nd1 O11 123.2(3) . .
O2 Nd1 O11 123.2(3) 2_755 .
O5 Nd1 Nd2 40.3(3) . .
O5 Nd1 Nd2 39.9(3) 3_645 .
O5 Nd1 Nd2 98.7(3) 4_665 .
O5 Nd1 Nd2 98.4(3) 2_755 .
O2 Nd1 Nd2 77.0(3) 4_665 .
O2 Nd1 Nd2 169.3(3) 3_645 .
O2 Nd1 Nd2 113.6(3) . .
O2 Nd1 Nd2 110.9(3) 2_755 .
O11 Nd1 Nd2 46.21(3) . .
O5 Nd1 Nd2 39.9(3) . 11_666
O5 Nd1 Nd2 98.4(3) 3_645 11_666
O5 Nd1 Nd2 40.3(3) 4_665 11_666
O5 Nd1 Nd2 98.7(3) 2_755 11_666
O2 Nd1 Nd2 113.6(3) 4_665 11_666
O2 Nd1 Nd2 110.9(3) 3_645 11_666
O2 Nd1 Nd2 169.3(3) . 11_666
O2 Nd1 Nd2 77.0(3) 2_755 11_666
O11 Nd1 Nd2 46.21(3) . 11_666
Nd2 Nd1 Nd2 61.39(4) . 11_666
O5 Nd1 Nd2 98.7(3) . 3_645
O5 Nd1 Nd2 40.3(3) 3_645 3_645
O5 Nd1 Nd2 98.4(3) 4_665 3_645
O5 Nd1 Nd2 39.9(3) 2_755 3_645
O2 Nd1 Nd2 110.9(3) 4_665 3_645
O2 Nd1 Nd2 113.6(3) 3_645 3_645
O2 Nd1 Nd2 77.0(3) . 3_645
O2 Nd1 Nd2 169.3(3) 2_755 3_645
O11 Nd1 Nd2 46.21(3) . 3_645
Nd2 Nd1 Nd2 61.39(4) . 3_645
Nd2 Nd1 Nd2 92.42(7) 11_666 3_645
O5 Nd2 O5 75.5(5) 3_645 12_646
O5 Nd2 O5 79.9(5) 3_645 .
O5 Nd2 O5 124.6(5) 12_646 .
O5 Nd2 O5 124.6(5) 3_645 10_556
O5 Nd2 O5 79.9(5) 12_646 10_556
O5 Nd2 O5 74.8(5) . 10_556
O5 Nd2 O7 92.2(7) 3_645 .
O5 Nd2 O7 92.2(7) 12_646 .
O5 Nd2 O7 137.9(5) . .
O5 Nd2 O7 137.9(5) 10_556 .
O5 Nd2 O6 141.9(3) 3_645 .
O5 Nd2 O6 141.9(3) 12_646 .
O5 Nd2 O6 79.7(5) . .
O5 Nd2 O6 79.7(5) 10_556 .
O7 Nd2 O6 82.0(10) . .
O5 Nd2 O1 140.6(4) 3_645 .
O5 Nd2 O1 72.4(4) 12_646 .
O5 Nd2 O1 137.9(4) . .
O5 Nd2 O1 71.0(4) 10_556 .
O7 Nd2 O1 67.1(4) . .
O6 Nd2 O1 70.7(4) . .
O5 Nd2 O1 72.4(4) 3_645 10_556
O5 Nd2 O1 140.6(4) 12_646 10_556
O5 Nd2 O1 71.0(4) . 10_556
O5 Nd2 O1 137.9(4) 10_556 10_556
O7 Nd2 O1 67.1(4) . 10_556
O6 Nd2 O1 70.7(4) . 10_556
O1 Nd2 O1 122.9(7) . 10_556
O5 Nd2 O11 62.4(3) 3_645 .
O5 Nd2 O11 62.4(3) 12_646 .
O5 Nd2 O11 62.2(3) . .
O5 Nd2 O11 62.2(3) 10_556 .
O7 Nd2 O11 146.9(8) . .
O6 Nd2 O11 131.1(6) . .
O1 Nd2 O11 118.5(3) . .
O1 Nd2 O11 118.5(3) 10_556 .
O5 Nd2 Nd1 40.7(3) 3_645 .
O5 Nd2 Nd1 95.2(3) 12_646 .
O5 Nd2 Nd1 40.8(3) . .
O5 Nd2 Nd1 94.8(3) 10_556 .
O7 Nd2 Nd1 127.2(4) . .
O6 Nd2 Nd1 118.3(4) . .
O1 Nd2 Nd1 162.3(3) . .
O1 Nd2 Nd1 74.8(3) 10_556 .
O11 Nd2 Nd1 43.79(3) . .
O5 Nd2 Nd1 95.2(3) 3_645 9_756
O5 Nd2 Nd1 40.7(3) 12_646 9_756
O5 Nd2 Nd1 94.8(3) . 9_756
O5 Nd2 Nd1 40.8(3) 10_556 9_756
O7 Nd2 Nd1 127.2(4) . 9_756
O6 Nd2 Nd1 118.3(4) . 9_756
O1 Nd2 Nd1 74.8(3) . 9_756
O1 Nd2 Nd1 162.3(3) 10_556 9_756
O11 Nd2 Nd1 43.79(3) . 9_756
Nd1 Nd2 Nd1 87.58(7) . 9_756
O5 Nd2 Nd2 38.7(3) 3_645 3_645
O5 Nd2 Nd2 38.7(3) 12_646 3_645
O5 Nd2 Nd2 97.2(3) . 3_645
O5 Nd2 Nd2 97.2(3) 10_556 3_645
O7 Nd2 Nd2 101.9(8) . 3_645
O6 Nd2 Nd2 176.1(6) . 3_645
O1 Nd2 Nd2 110.7(3) . 3_645
O1 Nd2 Nd2 110.7(3) 10_556 3_645
O11 Nd2 Nd2 45.0 . 3_645
Nd1 Nd2 Nd2 59.31(2) . 3_645
Nd1 Nd2 Nd2 59.31(2) 9_756 3_645
O3 S3 O1 111.9(10) . 12_646
O3 S3 O2 114.2(10) . .
O1 S3 O2 111.0(9) 12_646 .
O3 S3 C2 106.9(11) . .
O1 S3 C2 107.5(10) 12_646 .
O2 S3 C2 104.8(10) . .
Nd2 O5 Nd2 103.0(4) 11_666 .
Nd2 O5 Nd1 99.4(4) 11_666 .
Nd2 O5 Nd1 98.9(4) . .
C2 C1 C6 117(2) . .
C2 C1 H1 121.7 . .
C6 C1 H1 121.7 . .
Nd2 O6 H61 132.4 . .
C5 O4 H3 109.5 . .
S3 O2 Nd1 132.5(8) . .
C5 C4 C3 121(2) . .
C5 C4 C7 124(3) . .
C3 C4 C7 115(2) . .
S3 O1 Nd2 126.5(8) 11_666 .
C1 C2 C3 124(2) . .
C1 C2 S3 116(2) . .
C3 C2 S3 119.4(19) . .
C4 C5 C6 121(3) . .
C4 C5 O4 117(2) . .
C6 C5 O4 122(2) . .
C2 C3 C4 117(2) . .
C2 C3 H3A 121.5 . .
C4 C3 H3A 121.5 . .
Nd1 O11 Nd1 180.0 9_756 .
Nd1 O11 Nd2 90.0 9_756 .
Nd1 O11 Nd2 90.0 . .
Nd1 O11 Nd2 90.0 9_756 11_666
Nd1 O11 Nd2 90.0 . 11_666
Nd2 O11 Nd2 90.0 . 11_666
Nd1 O11 Nd2 90.0 9_756 9_756
Nd1 O11 Nd2 90.0 . 9_756
Nd2 O11 Nd2 180.0 . 9_756
Nd2 O11 Nd2 90.0 11_666 9_756
Nd1 O11 Nd2 90.0 9_756 3_645
Nd1 O11 Nd2 90.0 . 3_645
Nd2 O11 Nd2 90.0 . 3_645
Nd2 O11 Nd2 180.0 11_666 3_645
Nd2 O11 Nd2 90.0 9_756 3_645
C4 C7 C6 112.1(17) . 4_565
C4 C7 H7A 109.2 . .
C6 C7 H7A 109.2 4_565 .
C4 C7 H7B 109.2 . .
C6 C7 H7B 109.2 4_565 .
H7A C7 H7B 107.9 . .
C5 C6 C1 121(2) . .
C5 C6 C7 122(2) . 3_655
C1 C6 C7 118(2) . 3_655
H101 O10 H102 121.2 . .
Nd2 O7 H71 121.6 . .

loop_
_geom_bond_atom_site_label_1
_geom_bond_atom_site_label_2
_geom_bond_distance
_geom_bond_site_symmetry_2
Nd1 O5 2.453(11) .
Nd1 O5 2.453(11) 3_645
Nd1 O5 2.453(11) 4_665
Nd1 O5 2.453(11) 2_755
Nd1 O2 2.484(15) 4_665
Nd1 O2 2.484(15) 3_645
Nd1 O2 2.484(15) .
Nd1 O2 2.484(15) 2_755
Nd1 O11 2.567(3) .
Nd1 Nd2 3.710(2) .
Nd1 Nd2 3.710(2) 11_666
Nd1 Nd2 3.710(2) 3_645
Nd2 O5 2.410(12) 3_645
Nd2 O5 2.410(12) 12_646
Nd2 O5 2.430(12) .
Nd2 O5 2.430(12) 10_556
Nd2 O7 2.45(3) .
Nd2 O6 2.51(2) .
Nd2 O1 2.664(16) .
Nd2 O1 2.664(16) 10_556
Nd2 O11 2.6778(18) .
Nd2 Nd1 3.710(2) 9_756
Nd2 Nd2 3.787(3) 3_645
S3 O3 1.457(15) .
S3 O1 1.483(16) 12_646
S3 O2 1.498(14) .
S3 C2 1.79(2) .
O5 Nd2 2.410(12) 11_666
C1 C2 1.37(3) .
C1 C6 1.43(3) .
C1 H1 0.9300 .
O6 H61 1.0474 .
O4 C5 1.40(3) .
O4 H3 0.8200 .
C4 C5 1.36(3) .
C4 C3 1.41(3) .
C4 C7 1.53(3) .
O1 S3 1.483(16) 11_666
C2 C3 1.40(3) .
C5 C6 1.39(3) .
C3 H3A 0.9300 .
O11 Nd1 2.567(3) 9_756
O11 Nd2 2.6778(18) 11_666
O11 Nd2 2.6778(19) 9_756
O11 Nd2 2.6778(18) 3_645
C7 C6 1.58(3) 4_565
C7 H7A 0.9700 .
C7 H7B 0.9700 .
C6 C7 1.58(3) 3_655
O10 H101 0.9817 .
O10 H102 1.0461 .
O7 H71 1.0169 .
